data_1547688
loop_
_publ_author_name
'Tao Zheng'
'Zaixing Yang'
'Daxiang Gui'
'Zhiyong Liu'
'Xiangxiang Wang'
'Xing Dai'
'Shengtang Liu'
'Linjuan Zhang'
'Yang Gao'
'Lanhua Chen'
'Daopeng Sheng'
'Yanlong Wang'
'Juan Diwu'
'Jianqiang Wang'
'Ruhong Zhou'
'Zhifang Chai'
'Thomas E. Albrecht-Schmitt'
'Shuao Wanga'

_publ_section_title
;
 Overcoming the crystallization and designability issues in the
 ultrastable zirconium phosphonate framework system
;
_journal_name_full 'Nature Communications'
_journal_page_first 15369
_journal_paper_doi 10.1038/ncomms15369
_journal_volume 8
_journal_year 2017
_chemical_formula_moiety ' 0.37(C25 H16 F6 O12 P4 Zr3), 0.315(C50 H32 F12 O24 P8 Zr5), O'
_chemical_formula_sum 'C25 H16 F6 O13 P4 Zr2.69'
_chemical_formula_weight 1007.18
_space_group_crystal_system orthorhombic
_space_group_IT_number 61
_space_group_name_Hall '-P 2ac 2ab'
_space_group_name_H-M_alt 'P b c a'
_symmetry_space_group_name_Hall '-P 2ac 2ab'
_symmetry_space_group_name_H-M 'P b c a'
_atom_sites_solution_hydrogens geom
_cell_angle_alpha 90
_cell_angle_beta 90
_cell_angle_gamma 90
_cell_formula_units_Z 8
_cell_length_a 23.9163(17)
_cell_length_b 13.5859(10)
_cell_length_c 26.106(2)
_cell_measurement_reflns_used 9937
_cell_measurement_temperature 153(2)
_cell_measurement_theta_max 22.45
_cell_measurement_theta_min 2.33
_cell_volume 8482.5(11)
_computing_cell_refinement 'Bruker SAINT'
_computing_data_collection 'Bruker APEX2'
_computing_data_reduction 'Bruker SAINT'
_computing_molecular_graphics 'SHELXL-2014 (Sheldrick, 2014)'
_computing_publication_material 'SHELXL-2014 (Sheldrick, 2014)'
_computing_structure_refinement 'SHELXL-2014 (Sheldrick, 2014)'
_computing_structure_solution 'SHELXL-2014 (Sheldrick, 2014)'
_diffrn_ambient_temperature 153(2)
_diffrn_measured_fraction_theta_full 0.994
_diffrn_measured_fraction_theta_max 0.994
_diffrn_measurement_device_type 'Bruker APEX-II CCD'
_diffrn_measurement_method '\f and \w scans'
_diffrn_radiation_type MoK\a
_diffrn_radiation_wavelength 0.71073
_diffrn_reflns_av_unetI/netI 0.0479
_diffrn_reflns_Laue_measured_fraction_full 0.994
_diffrn_reflns_Laue_measured_fraction_max 0.994
_diffrn_reflns_limit_h_max 29
_diffrn_reflns_limit_h_min -29
_diffrn_reflns_limit_k_max 16
_diffrn_reflns_limit_k_min -16
_diffrn_reflns_limit_l_max 32
_diffrn_reflns_limit_l_min -32
_diffrn_reflns_number 8338
_diffrn_reflns_point_group_measured_fraction_full 0.994
_diffrn_reflns_point_group_measured_fraction_max 0.994
_diffrn_reflns_theta_full 25.242
_diffrn_reflns_theta_max 25.998
_diffrn_reflns_theta_min 2.269
_exptl_absorpt_coefficient_mu 0.877
_exptl_absorpt_correction_T_max 0.983
_exptl_absorpt_correction_T_min 0.979
_exptl_absorpt_correction_type multi-scan
_exptl_absorpt_process_details 'SADABS, Bruker'
_exptl_crystal_colour colorless
_exptl_crystal_density_diffrn 1.577
_exptl_crystal_description block
_exptl_crystal_F_000 3931.2
_exptl_crystal_size_max 0.060
_exptl_crystal_size_mid 0.020
_exptl_crystal_size_min 0.020
_refine_diff_density_max 1.565
_refine_diff_density_min -0.779
_refine_diff_density_rms 0.171
_refine_ls_extinction_coef .
_refine_ls_extinction_method none
_refine_ls_goodness_of_fit_ref 1.042
_refine_ls_hydrogen_treatment constr
_refine_ls_matrix_type full
_refine_ls_number_parameters 906
_refine_ls_number_reflns 8293
_refine_ls_number_restraints 2542
_refine_ls_restrained_S_all 0.983
_refine_ls_R_factor_all 0.1266
_refine_ls_R_factor_gt 0.0869
_refine_ls_shift/su_max 0.003
_refine_ls_shift/su_mean 0.000
_refine_ls_structure_factor_coef Fsqd
_refine_ls_weighting_details 'w=1/[\s^2^(Fo^2^)+(0.1729P)^2^+19.8067P] where P=(Fo^2^+2Fc^2^)/3'
_refine_ls_weighting_scheme calc
_refine_ls_wR_factor_gt 0.2454
_refine_ls_wR_factor_ref 0.2697
_reflns_Friedel_coverage 0.000
_reflns_Friedel_fraction_full .
_reflns_Friedel_fraction_max .
_reflns_number_gt 5394
_reflns_number_total 8338
_reflns_threshold_expression 'I > 2\s(I)'
_cod_data_source_file ncomms15369-1.cif
_cod_data_source_block SZ-1
_cod_database_code 1547688
_shelx_space_group_comment
;
The symmetry employed for this shelxl refinement is uniquely defined
by the following loop, which should always be used as a source of
symmetry information in preference to the above space-group names.
They are only intended as comments.
;
_shelx_estimated_absorpt_t_min 0.949
_shelx_estimated_absorpt_t_max 0.983

loop_
_space_group_symop_operation_xyz
'x, y, z'
'x+1/2, -y+1/2, -z'
'-x, y+1/2, -z+1/2'
'-x+1/2, -y, z+1/2'
'-x, -y, -z'
'-x-1/2, y-1/2, z'
'x, -y-1/2, z-1/2'
'x-1/2, y, -z-1/2'

loop_
_atom_site_label
_atom_site_type_symbol
_atom_site_fract_x
_atom_site_fract_y
_atom_site_fract_z
_atom_site_U_iso_or_equiv
_atom_site_adp_type
_atom_site_occupancy
_atom_site_site_symmetry_order
_atom_site_calc_flag
_atom_site_refinement_flags_posn
_atom_site_refinement_flags_adp
_atom_site_refinement_flags_occupancy
_atom_site_disorder_assembly
_atom_site_disorder_group
Zr1 Zr 0.5000 0.5000 0.5000 0.0353(18) Uani 0.630(5) 2 d DS U P A 1
Zr2 Zr 0.31666(10) 0.51465(19) 0.39193(14) 0.0652(8) Uani 0.630(5) 1 d D U P A 1
Zr3 Zr 0.4964(2) 0.1991(4) 0.82662(17) 0.0667(14) Uani 0.630(5) 1 d D U P A 1
F1 F 0.2593(5) 0.4179(11) 0.3798(5) 0.133(4) Uani 0.630(5) 1 d D U P A 1
F2 F 0.2934(7) 0.5319(11) 0.4650(5) 0.150(5) Uani 0.630(5) 1 d D U P A 1
F3 F 0.4373(5) 0.2771(9) 0.7883(5) 0.093(4) Uani 0.630(5) 1 d D U P A 1
F4 F 0.5242(4) 0.3273(7) 0.8540(4) 0.066(3) Uani 0.630(5) 1 d D U P A 1
F5 F 0.5423(6) 0.2234(11) 0.7643(4) 0.106(4) Uani 0.630(5) 1 d D U P A 1
F6 F 0.2672(6) 0.6174(11) 0.3688(7) 0.142(5) Uani 0.630(5) 1 d D U P A 1
P1 P 0.4131(3) 0.3403(5) 0.4378(3) 0.0271(14) Uani 0.630(5) 1 d D U P A 1
P2 P 0.3990(3) -0.3388(5) 0.4471(3) 0.063(2) Uani 0.630(5) 1 d D U P A 1
P3 P 0.4228(3) -0.0064(4) 0.78705(19) 0.0676(16) Uani 0.630(5) 1 d D U P A 1
P4 P 0.0680(3) -0.0009(5) 0.6142(3) 0.0442(17) Uani 0.630(5) 1 d D U P A 1
O1 O 0.4536(5) 0.3942(9) 0.4726(5) 0.046(3) Uani 0.630(5) 1 d D U P A 1
O2 O 0.3659(5) 0.4047(8) 0.4186(4) 0.039(3) Uani 0.630(5) 1 d D U P A 1
O3 O 0.4459(6) 0.2951(13) 0.3946(5) 0.041(4) Uani 0.630(5) 1 d D U P A 1
O4 O 0.3589(6) -0.3871(9) 0.4200(5) 0.082(4) Uani 0.630(5) 1 d D U P A 1
O5 O 0.4355(7) -0.2886(10) 0.4011(5) 0.104(5) Uani 0.630(5) 1 d D U P A 1
O6 O 0.4442(7) -0.3921(13) 0.4761(6) 0.054(4) Uani 0.630(5) 1 d D U P A 1
O7 O 0.4689(6) -0.0972(9) 0.7824(6) 0.103(4) Uani 0.630(5) 1 d D U P A 1
O8 O 0.3795(6) -0.0301(12) 0.8249(4) 0.094(4) Uani 0.630(5) 1 d D U P A 1
O9 O 0.4562(5) 0.0782(8) 0.7983(5) 0.058(3) Uani 0.630(5) 1 d D U P A 1
O10 O 0.0578(7) -0.0781(12) 0.6553(6) 0.092(6) Uani 0.630(5) 1 d D U P A 1
O11 O 0.0504(6) 0.0947(11) 0.6352(6) 0.067(4) Uani 0.630(5) 1 d D U P A 1
O12 O 0.0392(6) -0.0299(9) 0.5677(5) 0.046(3) Uani 0.630(5) 1 d D U P A 1
C1 C 0.3835(6) 0.2439(13) 0.4752(8) 0.022(3) Uani 0.630(5) 1 d D U P A 1
C2 C 0.3259(6) 0.2285(13) 0.4782(6) 0.026(3) Uani 0.630(5) 1 d D U P A 1
H2 H 0.3012 0.2669 0.4578 0.032 Uiso 0.630(5) 1 calc R U P A 1
C3 C 0.3046(6) 0.1564(13) 0.5111(6) 0.025(3) Uani 0.630(5) 1 d D U P A 1
H3 H 0.2653 0.1465 0.5126 0.030 Uiso 0.630(5) 1 calc R U P A 1
C4 C 0.3387(6) 0.0995(18) 0.5414(8) 0.017(3) Uani 0.630(5) 1 d D U P A 1
C5 C 0.3959(5) 0.1272(10) 0.5419(5) 0.028(3) Uani 0.630(5) 1 d D U P A 1
H5 H 0.4204 0.0943 0.5649 0.034 Uiso 0.630(5) 1 calc R U P A 1
C6 C 0.4173(6) 0.1977(10) 0.5114(5) 0.030(3) Uani 0.630(5) 1 d D U P A 1
H6 H 0.4555 0.2160 0.5145 0.036 Uiso 0.630(5) 1 calc R U P A 1
C7 C 0.3753(7) -0.2384(12) 0.4840(6) 0.033(4) Uani 0.630(5) 1 d D U P A 1
C8 C 0.3285(8) -0.1873(15) 0.4698(8) 0.034(4) Uani 0.630(5) 1 d D U P A 1
H8 H 0.3053 -0.2110 0.4430 0.041 Uiso 0.630(5) 1 calc R U P A 1
C9 C 0.3148(8) -0.0987(14) 0.4954(7) 0.026(4) Uani 0.630(5) 1 d D U P A 1
H9 H 0.2880 -0.0547 0.4813 0.031 Uiso 0.630(5) 1 calc R U P A 1
C10 C 0.3410(9) -0.0770(17) 0.5413(8) 0.019(3) Uani 0.630(5) 1 d D U P A 1
C11 C 0.3906(8) -0.1262(14) 0.5542(6) 0.028(4) Uani 0.630(5) 1 d D U P A 1
H11 H 0.4150 -0.1008 0.5797 0.034 Uiso 0.630(5) 1 calc R U P A 1
C12 C 0.4028(7) -0.2123(12) 0.5290(7) 0.036(4) Uani 0.630(5) 1 d D U P A 1
H12 H 0.4306 -0.2549 0.5426 0.043 Uiso 0.630(5) 1 calc R U P A 1
C13 C 0.3901(6) 0.0008(10) 0.7264(4) 0.039(3) Uani 0.630(5) 1 d D U P A 1
C14 C 0.3642(7) -0.0794(10) 0.7061(5) 0.036(4) Uani 0.630(5) 1 d D U P A 1
H14 H 0.3603 -0.1379 0.7257 0.043 Uiso 0.630(5) 1 calc R U P A 1
C15 C 0.3435(7) -0.0746(10) 0.6560(5) 0.031(4) Uani 0.630(5) 1 d D U P A 1
H15 H 0.3286 -0.1325 0.6409 0.037 Uiso 0.630(5) 1 calc R U P A 1
C16 C 0.3439(11) 0.0125(12) 0.6276(5) 0.022(3) Uani 0.630(5) 1 d D U P A 1
C17 C 0.3610(6) 0.0968(11) 0.6510(5) 0.040(4) Uani 0.630(5) 1 d D U P A 1
H17 H 0.3605 0.1572 0.6327 0.048 Uiso 0.630(5) 1 calc R U P A 1
C18 C 0.3796(7) 0.0951(11) 0.7025(5) 0.055(4) Uani 0.630(5) 1 d D U P A 1
H18 H 0.3851 0.1546 0.7210 0.067 Uiso 0.630(5) 1 calc R U P A 1
C19 C 0.1419(5) 0.0027(10) 0.6038(7) 0.033(3) Uani 0.630(5) 1 d D U P A 1
C20 C 0.1710(6) 0.0892(11) 0.6084(10) 0.035(3) Uani 0.630(5) 1 d D U P A 1
H20 H 0.1519 0.1478 0.6176 0.041 Uiso 0.630(5) 1 calc R U P A 1
C21 C 0.2287(6) 0.0918(11) 0.5996(12) 0.034(4) Uani 0.630(5) 1 d D U P A 1
H21 H 0.2492 0.1504 0.6059 0.040 Uiso 0.630(5) 1 calc R U P A 1
C22 C 0.2557(5) 0.0087(11) 0.5819(10) 0.017(3) Uani 0.630(5) 1 d D U P A 1
C23 C 0.2258(5) -0.0792(10) 0.5800(7) 0.033(4) Uani 0.630(5) 1 d D U P A 1
H23 H 0.2444 -0.1393 0.5724 0.039 Uiso 0.630(5) 1 calc R U P A 1
C24 C 0.1681(5) -0.0786(10) 0.5893(6) 0.033(3) Uani 0.630(5) 1 d D U P A 1
H24 H 0.1473 -0.1377 0.5850 0.039 Uiso 0.630(5) 1 calc R U P A 1
C25 C 0.3199(5) 0.0115(9) 0.5729(4) 0.020(2) Uani 0.630(5) 1 d D U P A 1
O1W O 0.4914(5) -0.1993(10) 0.8274(5) 0.073(3) Uani 0.630(5) 1 d . U P A 1
Zr1A Zr 0.4956(9) 0.5010(17) 0.4912(7) 0.0353(18) Uani 0.370(5) 1 d D U P A 2
Zr2A Zr 0.31801(15) 0.5190(3) 0.36819(13) 0.0392(8) Uani 0.370(5) 1 d D U P A 2
Zr3A Zr 0.4913(3) 0.2156(4) 0.8262(3) 0.0352(11) Uani 0.370(5) 1 d D U P A 2
F1A F 0.2841(6) 0.4342(11) 0.3197(5) 0.078(4) Uani 0.370(5) 1 d D U P A 2
F2A F 0.2524(6) 0.5112(12) 0.4142(6) 0.074(4) Uani 0.370(5) 1 d D U P A 2
F3A F 0.4521(10) 0.285(2) 0.7729(10) 0.118(8) Uani 0.370(5) 1 d D U P A 2
F4A F 0.5476(9) 0.306(2) 0.8461(11) 0.125(9) Uani 0.370(5) 1 d D U P A 2
F5A F 0.5454(8) 0.1648(17) 0.7693(7) 0.102(6) Uani 0.370(5) 1 d D U P A 2
F6A F 0.2910(8) 0.6355(11) 0.3348(7) 0.090(5) Uani 0.370(5) 1 d D U P A 2
P1A P 0.4045(5) 0.3425(9) 0.4274(5) 0.025(2) Uani 0.370(5) 1 d D U P A 2
P2A P 0.4174(4) -0.3272(7) 0.4487(4) 0.031(2) Uani 0.370(5) 1 d D U P A 2
P3A P 0.3988(3) 0.0146(6) 0.7971(3) 0.0464(18) Uani 0.370(5) 1 d D U P A 2
P4A P 0.0691(4) 0.0304(5) 0.6197(4) 0.0159(16) Uani 0.370(5) 1 d D U P A 2
O1A O 0.4450(8) 0.4074(14) 0.4579(8) 0.036(4) Uani 0.370(5) 1 d D U P A 2
O2A O 0.3545(7) 0.4015(12) 0.4061(8) 0.039(4) Uani 0.370(5) 1 d D U P A 2
O3A O 0.4354(10) 0.2915(19) 0.3846(8) 0.028(4) Uani 0.370(5) 1 d D U P A 2
O4A O 0.3835(7) -0.3660(16) 0.4101(7) 0.059(4) Uani 0.370(5) 1 d D U P A 2
O5A O 0.4664(6) -0.2765(12) 0.4188(7) 0.044(4) Uani 0.370(5) 1 d D U P A 2
O6A O 0.4443(12) -0.394(2) 0.4876(10) 0.045(5) Uani 0.370(5) 1 d D U P A 2
O7A O 0.4258(12) -0.0961(13) 0.8073(9) 0.104(6) Uani 0.370(5) 1 d D U P A 2
O8A O 0.3480(6) 0.0254(17) 0.8285(6) 0.072(4) Uani 0.370(5) 1 d D U P A 2
O9A O 0.4418(8) 0.0905(13) 0.8062(9) 0.061(5) Uani 0.370(5) 1 d D U P A 2
O10A O 0.0650(9) -0.0431(13) 0.6633(7) 0.035(4) Uani 0.370(5) 1 d D U P A 2
O11A O 0.0511(7) 0.1312(10) 0.6363(7) 0.021(3) Uani 0.370(5) 1 d D U P A 2
O12A O 0.0365(10) -0.0014(15) 0.5752(7) 0.034(4) Uani 0.370(5) 1 d D U P A 2
C1A C 0.3798(9) 0.250(2) 0.4705(14) 0.024(5) Uani 0.370(5) 1 d D U P A 2
C2A C 0.3246(9) 0.217(2) 0.4684(12) 0.024(5) Uani 0.370(5) 1 d D U P A 2
H2AA H 0.2997 0.2433 0.4436 0.029 Uiso 0.370(5) 1 calc R U P A 2
C3A C 0.3056(10) 0.145(2) 0.5023(12) 0.025(3) Uani 0.370(5) 1 d D U P A 2
H3AA H 0.2673 0.1265 0.5016 0.030 Uiso 0.370(5) 1 calc R U P A 2
C4A C 0.3406(9) 0.099(3) 0.5367(15) 0.019(4) Uani 0.370(5) 1 d D U P A 2
C5A C 0.3984(9) 0.1129(16) 0.5264(8) 0.024(4) Uani 0.370(5) 1 d D U P A 2
H5AA H 0.4249 0.0694 0.5413 0.029 Uiso 0.370(5) 1 calc R U P A 2
C6A C 0.4168(9) 0.1869(16) 0.4959(8) 0.023(4) Uani 0.370(5) 1 d D U P A 2
H6AA H 0.4559 0.1960 0.4916 0.028 Uiso 0.370(5) 1 calc R U P A 2
C7A C 0.3859(10) -0.2307(19) 0.4845(9) 0.025(4) Uani 0.370(5) 1 d D U P A 2
C8A C 0.3394(12) -0.181(2) 0.4686(11) 0.023(5) Uani 0.370(5) 1 d D U P A 2
H8AA H 0.3252 -0.1921 0.4352 0.028 Uiso 0.370(5) 1 calc R U P A 2
C9A C 0.3119(14) -0.112(3) 0.5012(13) 0.026(6) Uani 0.370(5) 1 d D U P A 2
H9AA H 0.2752 -0.0902 0.4935 0.031 Uiso 0.370(5) 1 calc R U P A 2
C10A C 0.3396(16) -0.078(3) 0.5442(14) 0.019(5) Uani 0.370(5) 1 d D U P A 2
C11A C 0.3844(13) -0.135(2) 0.5622(11) 0.024(5) Uani 0.370(5) 1 d D U P A 2
H11A H 0.3949 -0.1335 0.5973 0.029 Uiso 0.370(5) 1 calc R U P A 2
C12A C 0.4129(11) -0.194(2) 0.5283(10) 0.028(5) Uani 0.370(5) 1 d D U P A 2
H12A H 0.4510 -0.2106 0.5345 0.033 Uiso 0.370(5) 1 calc R U P A 2
C13A C 0.3793(11) 0.0205(16) 0.7314(6) 0.041(5) Uani 0.370(5) 1 d D U P A 2
C14A C 0.3538(12) -0.0581(16) 0.7095(8) 0.033(5) Uani 0.370(5) 1 d D U P A 2
H14A H 0.3495 -0.1170 0.7287 0.040 Uiso 0.370(5) 1 calc R U P A 2
C15A C 0.3337(12) -0.0543(17) 0.6591(8) 0.027(5) Uani 0.370(5) 1 d D U P A 2
H15A H 0.3117 -0.1073 0.6467 0.032 Uiso 0.370(5) 1 calc R U P A 2
C16A C 0.3449(19) 0.025(2) 0.6264(8) 0.022(4) Uani 0.370(5) 1 d D U P A 2
C17A C 0.3774(10) 0.0987(18) 0.6454(8) 0.034(5) Uani 0.370(5) 1 d D U P A 2
H17A H 0.3845 0.1553 0.6250 0.040 Uiso 0.370(5) 1 calc R U P A 2
C18A C 0.4010(9) 0.0920(16) 0.6955(7) 0.035(4) Uani 0.370(5) 1 d D U P A 2
H18A H 0.4309 0.1343 0.7052 0.042 Uiso 0.370(5) 1 calc R U P A 2
C19A C 0.1419(6) 0.0331(13) 0.6028(10) 0.012(3) Uani 0.370(5) 1 d D U P A 2
C20A C 0.1755(8) 0.1127(16) 0.6118(15) 0.025(4) Uani 0.370(5) 1 d D U P A 2
H20A H 0.1614 0.1691 0.6290 0.029 Uiso 0.370(5) 1 calc R U P A 2
C21A C 0.2313(9) 0.1093(17) 0.5951(19) 0.024(5) Uani 0.370(5) 1 d D U P A 2
H21A H 0.2522 0.1686 0.5931 0.029 Uiso 0.370(5) 1 calc R U P A 2
C22A C 0.2565(8) 0.0212(18) 0.5814(18) 0.020(4) Uani 0.370(5) 1 d D U P A 2
C23A C 0.2213(8) -0.0584(14) 0.5704(10) 0.020(4) Uani 0.370(5) 1 d D U P A 2
H23A H 0.2355 -0.1170 0.5553 0.024 Uiso 0.370(5) 1 calc R U P A 2
C24A C 0.1642(8) -0.0486(13) 0.5824(9) 0.022(4) Uani 0.370(5) 1 d D U P A 2
H24A H 0.1401 -0.1027 0.5757 0.026 Uiso 0.370(5) 1 calc R U P A 2
C25A C 0.3208(8) 0.0170(14) 0.5720(7) 0.023(3) Uani 0.370(5) 1 d D U P A 2
O1WA O 0.5258(18) -0.212(3) 0.8308(16) 0.164(14) Uani 0.370(5) 1 d . U P A 2

loop_
_atom_site_aniso_label
_atom_site_aniso_U_11
_atom_site_aniso_U_22
_atom_site_aniso_U_33
_atom_site_aniso_U_23
_atom_site_aniso_U_13
_atom_site_aniso_U_12
Zr1 0.025(3) 0.0321(6) 0.049(5) -0.010(3) 0.003(3) -0.0020(15)
Zr2 0.0403(9) 0.0810(13) 0.0744(19) 0.0085(14) 0.0061(13) 0.0130(7)
Zr3 0.067(2) 0.109(3) 0.0244(13) 0.0128(16) -0.0048(13) -0.0296(19)
F1 0.071(6) 0.178(9) 0.151(10) 0.019(8) -0.011(7) -0.023(7)
F2 0.194(12) 0.159(10) 0.097(6) -0.010(7) 0.060(8) 0.056(9)
F3 0.096(7) 0.100(7) 0.082(9) 0.054(6) -0.037(6) -0.025(6)
F4 0.040(5) 0.081(5) 0.077(6) 0.025(4) -0.008(5) -0.026(4)
F5 0.118(8) 0.139(10) 0.062(6) 0.030(7) 0.030(6) -0.028(7)
F6 0.104(9) 0.158(9) 0.163(10) 0.013(9) -0.019(8) 0.074(7)
P1 0.033(3) 0.024(2) 0.024(3) -0.0034(16) -0.009(2) -0.0006(18)
P2 0.089(5) 0.043(3) 0.058(3) -0.017(2) -0.018(3) 0.040(3)
P3 0.071(3) 0.108(4) 0.024(2) -0.013(2) -0.019(2) -0.002(3)
P4 0.0211(19) 0.074(5) 0.037(3) 0.014(3) -0.0015(18) -0.008(3)
O1 0.048(5) 0.040(5) 0.051(6) -0.006(5) -0.022(4) -0.020(4)
O2 0.045(5) 0.037(4) 0.033(5) 0.012(4) -0.007(4) -0.006(4)
O3 0.036(6) 0.050(6) 0.038(6) -0.001(5) 0.002(5) -0.003(5)
O4 0.090(7) 0.062(6) 0.094(7) -0.036(5) -0.025(6) 0.019(5)
O5 0.140(11) 0.089(9) 0.083(8) -0.004(6) 0.051(8) 0.037(8)
O6 0.052(6) 0.041(6) 0.069(8) -0.016(5) 0.003(5) 0.032(5)
O7 0.110(8) 0.095(7) 0.104(9) -0.013(7) -0.054(7) 0.020(7)
O8 0.118(7) 0.130(8) 0.035(5) 0.003(6) -0.002(5) -0.030(6)
O9 0.058(6) 0.083(5) 0.033(5) -0.019(4) -0.012(5) 0.014(4)
O10 0.065(9) 0.114(11) 0.098(9) 0.062(9) 0.017(8) 0.005(9)
O11 0.050(6) 0.084(7) 0.067(6) -0.009(6) 0.007(5) -0.009(6)
O12 0.028(5) 0.053(7) 0.057(6) -0.004(5) -0.018(5) -0.005(5)
C1 0.024(5) 0.021(5) 0.023(6) -0.010(4) -0.001(4) 0.002(4)
C2 0.028(5) 0.031(6) 0.020(7) -0.007(5) -0.008(4) 0.000(4)
C3 0.019(3) 0.034(5) 0.021(6) -0.003(4) -0.005(3) -0.002(3)
C4 0.016(5) 0.022(5) 0.014(6) -0.007(4) -0.005(4) 0.000(4)
C5 0.020(4) 0.044(6) 0.021(6) 0.004(5) -0.005(5) 0.005(4)
C6 0.020(5) 0.040(6) 0.030(7) 0.003(5) -0.010(5) -0.007(4)
C7 0.041(7) 0.026(5) 0.030(5) 0.000(4) -0.005(5) 0.010(5)
C8 0.032(7) 0.037(6) 0.033(6) -0.008(5) -0.004(5) 0.007(6)
C9 0.030(6) 0.025(6) 0.023(6) -0.001(5) -0.006(5) 0.007(5)
C10 0.019(5) 0.022(5) 0.015(5) -0.001(4) -0.002(4) 0.002(4)
C11 0.029(6) 0.029(6) 0.027(6) -0.001(5) -0.007(5) 0.006(5)
C12 0.038(7) 0.029(7) 0.041(6) -0.001(5) -0.007(5) 0.014(6)
C13 0.036(6) 0.062(6) 0.017(4) -0.012(4) 0.004(4) 0.004(5)
C14 0.039(7) 0.050(6) 0.019(5) 0.003(5) 0.000(5) 0.009(6)
C15 0.039(7) 0.032(6) 0.021(5) -0.005(4) -0.001(5) 0.005(5)
C16 0.015(5) 0.036(6) 0.015(4) -0.005(4) -0.002(4) 0.004(5)
C17 0.043(8) 0.046(5) 0.030(5) -0.006(4) -0.010(5) -0.002(5)
C18 0.062(8) 0.065(6) 0.040(6) -0.017(5) -0.024(6) -0.008(6)
C19 0.025(4) 0.044(7) 0.029(6) 0.010(6) -0.008(4) -0.003(4)
C20 0.023(5) 0.036(6) 0.045(7) -0.008(6) 0.007(5) 0.008(4)
C21 0.027(5) 0.033(6) 0.040(8) -0.004(7) 0.006(5) -0.001(4)
C22 0.014(4) 0.023(5) 0.015(5) -0.006(5) -0.003(4) 0.002(4)
C23 0.026(5) 0.031(6) 0.041(7) 0.009(6) 0.000(5) -0.008(4)
C24 0.023(4) 0.029(6) 0.046(7) 0.009(6) -0.001(5) -0.009(4)
C25 0.014(4) 0.032(5) 0.014(4) -0.001(3) -0.004(4) 0.000(4)
O1W 0.076(8) 0.085(8) 0.057(6) -0.027(5) -0.030(6) 0.011(6)
Zr1A 0.025(3) 0.0321(6) 0.049(5) -0.010(3) 0.003(3) -0.0020(15)
Zr2A 0.0423(14) 0.0549(14) 0.0204(14) 0.0092(13) 0.0029(13) 0.0087(10)
Zr3A 0.0244(15) 0.0358(14) 0.045(2) 0.0185(13) -0.0116(14) -0.0035(11)
F1A 0.068(7) 0.096(7) 0.070(7) -0.007(6) -0.017(6) -0.012(6)
F2A 0.044(7) 0.112(11) 0.067(8) 0.012(7) 0.011(6) 0.012(6)
F3A 0.124(14) 0.131(12) 0.099(15) 0.081(11) -0.019(11) -0.009(10)
F4A 0.082(13) 0.163(15) 0.131(14) -0.018(11) 0.015(10) -0.071(11)
F5A 0.101(10) 0.156(14) 0.049(9) 0.032(9) 0.035(8) -0.017(9)
F6A 0.081(10) 0.088(7) 0.100(11) 0.040(8) -0.017(8) 0.031(8)
P1A 0.021(3) 0.023(3) 0.030(5) 0.002(3) -0.015(3) -0.012(2)
P2A 0.033(4) 0.015(3) 0.046(4) 0.004(2) 0.017(3) -0.004(3)
P3A 0.041(4) 0.079(4) 0.019(3) -0.002(3) -0.012(3) 0.003(3)
P4A 0.015(3) 0.013(3) 0.020(3) -0.008(2) -0.004(2) 0.004(2)
O1A 0.040(7) 0.027(6) 0.042(8) 0.001(6) -0.018(6) -0.021(5)
O2A 0.035(6) 0.028(6) 0.053(8) 0.010(5) -0.007(5) -0.002(5)
O3A 0.034(8) 0.026(7) 0.024(7) 0.002(5) -0.012(5) 0.001(6)
O4A 0.055(7) 0.072(8) 0.049(7) -0.022(6) 0.004(6) 0.005(6)
O5A 0.031(7) 0.045(8) 0.056(9) 0.014(7) 0.026(6) 0.013(6)
O6A 0.052(9) 0.035(8) 0.048(8) 0.004(6) 0.013(6) 0.018(6)
O7A 0.150(15) 0.092(8) 0.069(11) 0.016(9) -0.048(11) 0.034(9)
O8A 0.059(7) 0.118(9) 0.040(7) 0.007(7) -0.008(6) -0.007(6)
O9A 0.050(8) 0.089(7) 0.043(8) -0.015(7) 0.004(6) -0.004(7)
O10A 0.023(7) 0.043(8) 0.038(7) 0.015(6) -0.003(6) -0.013(6)
O11A 0.021(6) 0.016(5) 0.027(6) -0.009(5) 0.005(5) 0.004(5)
O12A 0.023(6) 0.045(8) 0.035(6) -0.021(6) -0.009(5) 0.000(6)
C1A 0.024(7) 0.022(7) 0.027(8) -0.004(6) -0.004(6) -0.003(5)
C2A 0.023(6) 0.029(8) 0.021(9) -0.002(7) -0.010(6) -0.003(6)
C3A 0.019(3) 0.034(5) 0.021(6) -0.003(4) -0.005(3) -0.002(3)
C4A 0.018(6) 0.020(7) 0.018(8) -0.007(6) -0.002(6) 0.001(6)
C5A 0.020(6) 0.033(7) 0.020(8) -0.006(6) 0.000(6) 0.011(6)
C6A 0.017(6) 0.036(7) 0.016(8) -0.002(6) 0.005(6) 0.000(5)
C7A 0.026(7) 0.024(7) 0.024(7) 0.007(5) 0.004(5) 0.003(6)
C8A 0.022(8) 0.027(7) 0.022(7) -0.003(6) 0.004(6) -0.006(6)
C9A 0.028(8) 0.027(9) 0.022(8) -0.002(7) -0.006(6) 0.007(6)
C10A 0.022(8) 0.020(7) 0.016(7) 0.001(6) -0.005(6) 0.002(6)
C11A 0.025(8) 0.024(8) 0.024(8) 0.008(6) 0.002(6) 0.003(6)
C12A 0.024(8) 0.026(8) 0.033(7) 0.004(6) 0.000(6) 0.000(6)
C13A 0.041(9) 0.050(8) 0.030(5) -0.003(5) -0.009(6) 0.008(6)
C14A 0.031(9) 0.044(8) 0.024(6) 0.005(6) -0.001(6) 0.009(7)
C15A 0.025(8) 0.033(8) 0.021(6) -0.007(6) 0.008(6) 0.007(7)
C16A 0.017(8) 0.032(8) 0.016(6) -0.005(5) 0.003(6) 0.001(7)
C17A 0.021(9) 0.050(7) 0.030(7) -0.004(6) -0.007(6) -0.005(6)
C18A 0.022(8) 0.058(8) 0.026(6) -0.012(6) -0.005(6) -0.011(6)
C19A 0.016(5) 0.012(7) 0.009(6) 0.001(6) -0.004(5) 0.005(5)
C20A 0.021(6) 0.020(7) 0.033(8) -0.004(7) -0.003(6) -0.004(5)
C21A 0.024(6) 0.018(7) 0.030(9) 0.002(7) 0.007(7) -0.002(5)
C22A 0.021(5) 0.020(7) 0.020(8) -0.001(7) 0.000(6) 0.002(5)
C23A 0.024(6) 0.009(7) 0.027(9) 0.004(6) -0.002(6) 0.010(5)
C24A 0.022(6) 0.011(7) 0.032(8) 0.005(7) -0.004(6) -0.001(5)
C25A 0.018(6) 0.031(6) 0.019(6) -0.003(4) -0.004(6) 0.004(5)
O1WA 0.17(2) 0.172(19) 0.151(19) -0.025(15) -0.020(16) -0.029(17)

loop_
_atom_type_symbol
_atom_type_description
_atom_type_scat_dispersion_real
_atom_type_scat_dispersion_imag
_atom_type_scat_source
C C 0.0033 0.0016 'International Tables Vol C Tables 4.2.6.8 and 6.1.1.4'
N N 0.0061 0.0033 'International Tables Vol C Tables 4.2.6.8 and 6.1.1.4'
O O 0.0106 0.0060 'International Tables Vol C Tables 4.2.6.8 and 6.1.1.4'
F F 0.0171 0.0103 'International Tables Vol C Tables 4.2.6.8 and 6.1.1.4'
P P 0.1023 0.0942 'International Tables Vol C Tables 4.2.6.8 and 6.1.1.4'
Zr Zr -2.9673 0.5597 'International Tables Vol C Tables 4.2.6.8 and 6.1.1.4'
H H 0.0000 0.0000 'International Tables Vol C Tables 4.2.6.8 and 6.1.1.4'

loop_
_geom_angle_atom_site_label_1
_geom_angle_atom_site_label_2
_geom_angle_atom_site_label_3
_geom_angle
_geom_angle_site_symmetry_1
_geom_angle_site_symmetry_3
O1 Zr1 O1 180.0 . 5_666
O1 Zr1 O12 84.9(6) . 6_665
O1 Zr1 O12 95.1(6) 5_666 6_665
O1 Zr1 O12 95.1(6) . 2_556
O1 Zr1 O12 84.9(6) 5_666 2_556
O12 Zr1 O12 180.0 6_665 2_556
O1 Zr1 O6 92.5(7) . 1_565
O1 Zr1 O6 87.5(7) 5_666 1_565
O12 Zr1 O6 96.1(6) 6_665 1_565
O12 Zr1 O6 83.9(6) 2_556 1_565
O1 Zr1 O6 87.5(7) . 5_656
O1 Zr1 O6 92.5(7) 5_666 5_656
O12 Zr1 O6 83.9(6) 6_665 5_656
O12 Zr1 O6 96.1(6) 2_556 5_656
O6 Zr1 O6 180.0(8) 1_565 5_656
O4 Zr2 F1 163.4(7) 1_565 .
O4 Zr2 F6 86.4(6) 1_565 .
F1 Zr2 F6 90.3(7) . .
O4 Zr2 F2 71.7(7) 1_565 .
F1 Zr2 F2 92.2(7) . .
F6 Zr2 F2 92.5(7) . .
O4 Zr2 O2 94.5(5) 1_565 .
F1 Zr2 O2 88.2(5) . .
F6 Zr2 O2 177.4(6) . .
F2 Zr2 O2 85.4(5) . .
O4 Zr2 O8 83.0(6) 1_565 7_565
F1 Zr2 O8 113.6(6) . 7_565
F6 Zr2 O8 95.5(6) . 7_565
F2 Zr2 O8 152.9(7) . 7_565
O2 Zr2 O8 87.1(5) . 7_565
O4 Zr2 P2 7.7(4) 1_565 1_565
F1 Zr2 P2 162.2(5) . 1_565
F6 Zr2 P2 94.0(5) . 1_565
F2 Zr2 P2 70.4(6) . 1_565
O2 Zr2 P2 86.8(4) . 1_565
O8 Zr2 P2 83.2(4) 7_565 1_565
F5 Zr3 F4 88.0(5) . .
F5 Zr3 F3 84.0(6) . .
F4 Zr3 F3 87.3(5) . .
F5 Zr3 O9 95.6(5) . .
F4 Zr3 O9 171.2(5) . .
F3 Zr3 O9 85.1(5) . .
F5 Zr3 O3 168.4(7) . 7_566
F4 Zr3 O3 81.9(6) . 7_566
F3 Zr3 O3 89.8(6) . 7_566
O9 Zr3 O3 93.6(6) . 7_566
F5 Zr3 O11 99.0(7) . 8_657
F4 Zr3 O11 102.0(5) . 8_657
F3 Zr3 O11 170.2(6) . 8_657
O9 Zr3 O11 85.4(6) . 8_657
O3 Zr3 O11 88.8(6) 7_566 8_657
O3 P1 O2 112.1(8) . .
O3 P1 O1 108.2(8) . .
O2 P1 O1 113.2(7) . .
O3 P1 C1 108.6(8) . .
O2 P1 C1 108.1(7) . .
O1 P1 C1 106.4(8) . .
O4 P2 O6 122.3(9) . .
O4 P2 O5 101.3(9) . .
O6 P2 O5 100.8(9) . .
O4 P2 C7 115.5(8) . .
O6 P2 C7 109.2(8) . .
O5 P2 C7 104.6(8) . .
O4 P2 Zr2 10.3(6) . 1_545
O6 P2 Zr2 112.0(8) . 1_545
O5 P2 Zr2 105.2(7) . 1_545
C7 P2 Zr2 122.5(6) . 1_545
O9 P3 O8 115.6(8) . .
O9 P3 O7 104.0(8) . .
O8 P3 O7 110.8(9) . .
O9 P3 C13 112.8(7) . .
O8 P3 C13 107.6(7) . .
O7 P3 C13 105.6(7) . .
O12 P4 O11 114.6(8) . .
O12 P4 O10 109.0(9) . .
O11 P4 O10 107.5(9) . .
O12 P4 C19 110.5(8) . .
O11 P4 C19 108.4(8) . .
O10 P4 C19 106.5(8) . .
P1 O1 Zr1 159.9(9) . .
P1 O2 Zr2 166.9(8) . .
P1 O3 Zr3 153.8(12) . 7_565
P2 O4 Zr2 162.0(10) . 1_545
P2 O6 Zr1 162.1(12) . 1_545
P3 O8 Zr2 161.2(10) . 7_566
P3 O9 Zr3 169.7(9) . .
P4 O11 Zr3 157.3(10) . 8_557
P4 O12 Zr1 152.7(9) . 2_456
C6 C1 C2 118.0(10) . .
C6 C1 P1 118.1(9) . .
C2 C1 P1 122.2(9) . .
C1 C2 C3 119.9(11) . .
C1 C2 H2 120.1 . .
C3 C2 H2 120.1 . .
C4 C3 C2 122.1(11) . .
C4 C3 H3 118.9 . .
C2 C3 H3 118.9 . .
C3 C4 C5 115.3(10) . .
C3 C4 C25 125.4(10) . .
C5 C4 C25 119.3(9) . .
C6 C5 C4 123.4(10) . .
C6 C5 H5 118.3 . .
C4 C5 H5 118.3 . .
C5 C6 C1 120.0(10) . .
C5 C6 H6 120.0 . .
C1 C6 H6 120.0 . .
C8 C7 C12 119.1(10) . .
C8 C7 P2 120.5(9) . .
C12 C7 P2 120.4(9) . .
C7 C8 C9 119.5(12) . .
C7 C8 H8 120.2 . .
C9 C8 H8 120.2 . .
C10 C9 C8 119.0(12) . .
C10 C9 H9 120.5 . .
C8 C9 H9 120.5 . .
C9 C10 C11 119.3(10) . .
C9 C10 C25 118.8(10) . .
C11 C10 C25 121.3(10) . .
C12 C11 C10 118.1(12) . .
C12 C11 H11 121.0 . .
C10 C11 H11 121.0 . .
C11 C12 C7 121.4(11) . .
C11 C12 H12 119.3 . .
C7 C12 H12 119.3 . .
C14 C13 C18 117.5(10) . .
C14 C13 P3 120.4(9) . .
C18 C13 P3 120.7(9) . .
C13 C14 C15 119.2(11) . .
C13 C14 H14 120.4 . .
C15 C14 H14 120.4 . .
C16 C15 C14 122.2(11) . .
C16 C15 H15 118.9 . .
C14 C15 H15 118.9 . .
C17 C16 C15 118.4(10) . .
C17 C16 C25 122.4(11) . .
C15 C16 C25 118.9(10) . .
C16 C17 C18 120.5(12) . .
C16 C17 H17 119.8 . .
C18 C17 H17 119.8 . .
C17 C18 C13 118.6(11) . .
C17 C18 H18 120.7 . .
C13 C18 H18 120.7 . .
C24 C19 C20 119.9(10) . .
C24 C19 P4 119.2(10) . .
C20 C19 P4 120.8(10) . .
C19 C20 C21 120.6(11) . .
C19 C20 H20 119.7 . .
C21 C20 H20 119.7 . .
C22 C21 C20 119.8(12) . .
C22 C21 H21 120.1 . .
C20 C21 H21 120.1 . .
C21 C22 C23 118.1(10) . .
C21 C22 C25 119.6(9) . .
C23 C22 C25 121.5(10) . .
C22 C23 C24 119.6(11) . .
C22 C23 H23 120.2 . .
C24 C23 H23 120.2 . .
C19 C24 C23 121.4(11) . .
C19 C24 H24 119.3 . .
C23 C24 H24 119.3 . .
C4 C25 C16 112.7(10) . .
C4 C25 C10 103.1(10) . .
C16 C25 C10 112.4(10) . .
C4 C25 C22 113.2(9) . .
C16 C25 C22 103.3(10) . .
C10 C25 C22 112.6(10) . .
Zr1A Zr1A O6A 111(6) 5_666 1_565
Zr1A Zr1A O1A 129(5) 5_666 .
O6A Zr1A O1A 93.8(15) 1_565 .
Zr1A Zr1A O12A 126(6) 5_666 2_556
O6A Zr1A O12A 106.0(15) 1_565 2_556
O1A Zr1A O12A 85.4(11) . 2_556
Zr1A Zr1A O6A 56(6) 5_666 5_656
O6A Zr1A O6A 167.0(10) 1_565 5_656
O1A Zr1A O6A 95.2(15) . 5_656
O12A Zr1A O6A 84.0(14) 2_556 5_656
Zr1A Zr1A O1A 41(4) 5_666 5_666
O6A Zr1A O1A 91.2(15) 1_565 5_666
O1A Zr1A O1A 170.1(12) . 5_666
O12A Zr1A O1A 101.3(13) 2_556 5_666
O6A Zr1A O1A 78.5(12) 5_656 5_666
Zr1A Zr1A O12A 44(5) 5_666 6_665
O6A Zr1A O12A 80.9(13) 1_565 6_665
O1A Zr1A O12A 101.8(12) . 6_665
O12A Zr1A O12A 169.8(10) 2_556 6_665
O6A Zr1A O12A 88.1(12) 5_656 6_665
O1A Zr1A O12A 70.6(9) 5_666 6_665
Zr1A Zr1A P2A 127(6) 5_666 1_565
O6A Zr1A P2A 17.7(8) 1_565 1_565
O1A Zr1A P2A 87.7(9) . 1_565
O12A Zr1A P2A 89.1(10) 2_556 1_565
O6A Zr1A P2A 172.2(13) 5_656 1_565
O1A Zr1A P2A 99.6(10) 5_666 1_565
O12A Zr1A P2A 98.3(10) 6_665 1_565
O8A Zr2A F1A 57.4(9) 7_565 .
O8A Zr2A F6A 101.0(11) 7_565 .
F1A Zr2A F6A 93.1(7) . .
O8A Zr2A F2A 146.5(10) 7_565 .
F1A Zr2A F2A 91.9(7) . .
F6A Zr2A F2A 93.0(7) . .
O8A Zr2A O2A 78.8(10) 7_565 .
F1A Zr2A O2A 91.8(7) . .
F6A Zr2A O2A 174.0(8) . .
F2A Zr2A O2A 90.2(7) . .
O8A Zr2A O4A 106.0(9) 7_565 1_565
F1A Zr2A O4A 162.4(7) . 1_565
F6A Zr2A O4A 83.8(8) . 1_565
F2A Zr2A O4A 105.6(7) . 1_565
O2A Zr2A O4A 90.5(8) . 1_565
O8A Zr2A P3A 19.3(8) 7_565 7_565
F1A Zr2A P3A 75.3(5) . 7_565
F6A Zr2A P3A 93.9(6) . 7_565
F2A Zr2A P3A 165.7(5) . 7_565
O2A Zr2A P3A 84.1(6) . 7_565
O4A Zr2A P3A 87.6(5) 1_565 7_565
F4A Zr3A F3A 103.0(12) . .
F4A Zr3A O3A 107.0(11) . 7_566
F3A Zr3A O3A 104.2(11) . 7_566
F4A Zr3A O11A 74.9(11) . 8_657
F3A Zr3A O11A 161.1(11) . 8_657
O3A Zr3A O11A 94.2(9) 7_566 8_657
F4A Zr3A F5A 88.2(9) . .
F3A Zr3A F5A 87.2(10) . .
O3A Zr3A F5A 157.9(10) 7_566 .
O11A Zr3A F5A 74.0(8) 8_657 .
F4A Zr3A O9A 167.6(11) . .
F3A Zr3A O9A 86.8(9) . .
O3A Zr3A O9A 77.3(10) 7_566 .
O11A Zr3A O9A 93.3(8) 8_657 .
F5A Zr3A O9A 84.6(8) . .
O8A F1A Zr2A 45.9(7) 7_565 .
O3A P1A O1A 109.8(12) . .
O3A P1A O2A 110.5(12) . .
O1A P1A O2A 112.3(12) . .
O3A P1A C1A 107.9(14) . .
O1A P1A C1A 106.6(13) . .
O2A P1A C1A 109.7(11) . .
O4A P2A O6A 120.4(15) . .
O4A P2A O5A 103.9(11) . .
O6A P2A O5A 106.4(13) . .
O4A P2A C7A 114.3(11) . .
O6A P2A C7A 105.8(13) . .
O5A P2A C7A 104.7(12) . .
O4A P2A Zr1A 108.4(10) . 1_545
O6A P2A Zr1A 22.2(12) . 1_545
O5A P2A Zr1A 93.3(8) . 1_545
C7A P2A Zr1A 127.2(10) . 1_545
O8A P3A O9A 114.6(12) . .
O8A P3A O7A 108.8(13) . .
O9A P3A O7A 109.6(13) . .
O8A P3A C13A 108.4(11) . .
O9A P3A C13A 107.9(12) . .
O7A P3A C13A 107.4(11) . .
O8A P3A Zr2A 18.2(9) . 7_566
O9A P3A Zr2A 120.2(10) . 7_566
O7A P3A Zr2A 90.8(11) . 7_566
C13A P3A Zr2A 118.7(9) . 7_566
O12A P4A O11A 110.2(10) . .
O12A P4A O10A 111.4(12) . .
O11A P4A O10A 111.4(10) . .
O12A P4A C19A 109.1(12) . .
O11A P4A C19A 109.4(9) . .
O10A P4A C19A 105.1(10) . .
P1A O1A Zr1A 173.8(15) . .
P1A O1A Zr1A 176.1(15) . 5_666
Zr1A O1A Zr1A 9.9(12) . 5_666
P1A O2A Zr2A 154.1(13) . .
P1A O3A Zr3A 154.3(18) . 7_565
P2A O4A Zr2A 158.0(14) . 1_545
P2A O6A Zr1A 140(2) . 1_545
P2A O6A Zr1A 152(2) . 5_656
Zr1A O6A Zr1A 13.0(10) 1_545 5_656
Zr2A O8A P3A 142.5(17) 7_566 .
Zr2A O8A F1A 76.7(8) 7_566 7_566
P3A O8A F1A 136.5(13) . 7_566
P3A O9A Zr3A 169.0(15) . .
P4A O11A Zr3A 146.9(11) . 8_557
P4A O12A Zr1A 162.1(17) . 2_456
P4A O12A Zr1A 157.0(17) . 6_655
Zr1A O12A Zr1A 10.2(10) 2_456 6_655
C2A C1A C6A 114.4(15) . .
C2A C1A P1A 121.1(14) . .
C6A C1A P1A 121.5(14) . .
C3A C2A C1A 120.7(16) . .
C3A C2A H2AA 119.6 . .
C1A C2A H2AA 119.6 . .
C4A C3A C2A 122.3(17) . .
C4A C3A H3AA 118.9 . .
C2A C3A H3AA 118.9 . .
C3A C4A C5A 114.0(16) . .
C3A C4A C25A 122.5(16) . .
C5A C4A C25A 121.2(16) . .
C6A C5A C4A 121.8(16) . .
C6A C5A H5AA 119.1 . .
C4A C5A H5AA 119.1 . .
C5A C6A C1A 122.0(16) . .
C5A C6A H6AA 119.0 . .
C1A C6A H6AA 119.0 . .
C8A C7A C12A 116.6(14) . .
C8A C7A P2A 123.4(14) . .
C12A C7A P2A 119.5(13) . .
C7A C8A C9A 121.4(17) . .
C7A C8A H8AA 119.3 . .
C9A C8A H8AA 119.3 . .
C10A C9A C8A 118.9(18) . .
C10A C9A H9AA 120.5 . .
C8A C9A H9AA 120.5 . .
C9A C10A C11A 116.7(15) . .
C9A C10A C25A 121.4(15) . .
C11A C10A C25A 121.8(15) . .
C12A C11A C10A 119.0(19) . .
C12A C11A H11A 120.5 . .
C10A C11A H11A 120.5 . .
C11A C12A C7A 120.1(18) . .
C11A C12A H12A 119.9 . .
C7A C12A H12A 119.9 . .
C14A C13A C18A 114.5(15) . .
C14A C13A P3A 119.3(14) . .
C18A C13A P3A 124.2(13) . .
C13A C14A C15A 121.4(17) . .
C13A C14A H14A 119.3 . .
C15A C14A H14A 119.3 . .
C14A C15A C16A 122.3(16) . .
C14A C15A H15A 118.8 . .
C16A C15A H15A 118.8 . .
C17A C16A C15A 117.0(14) . .
C17A C16A C25A 127.1(16) . .
C15A C16A C25A 115.8(15) . .
C16A C17A C18A 120.8(17) . .
C16A C17A H17A 119.6 . .
C18A C17A H17A 119.6 . .
C17A C18A C13A 119.7(15) . .
C17A C18A H18A 120.2 . .
C13A C18A H18A 120.2 . .
C24A C19A C20A 119.3(13) . .
C24A C19A P4A 117.8(13) . .
C20A C19A P4A 122.9(13) . .
C19A C20A C21A 118.6(17) . .
C19A C20A H20A 120.7 . .
C21A C20A H20A 120.7 . .
C22A C21A C20A 121.4(17) . .
C22A C21A H21A 119.3 . .
C20A C21A H21A 119.3 . .
C21A C22A C23A 117.3(15) . .
C21A C22A C25A 120.1(15) . .
C23A C22A C25A 122.1(15) . .
C22A C23A C24A 117.7(14) . .
C22A C23A H23A 121.2 . .
C24A C23A H23A 121.2 . .
C19A C24A C23A 123.5(15) . .
C19A C24A H24A 118.2 . .
C23A C24A H24A 118.2 . .
C4A C25A C16A 113.0(16) . .
C4A C25A C10A 103.6(16) . .
C16A C25A C10A 112.6(15) . .
C4A C25A C22A 112.1(16) . .
C16A C25A C22A 102.8(16) . .
C10A C25A C22A 113.1(16) . .

loop_
_geom_bond_atom_site_label_1
_geom_bond_atom_site_label_2
_geom_bond_distance
_geom_bond_site_symmetry_2
Zr1 O1 1.951(9) .
Zr1 O1 1.951(9) 5_666
Zr1 O12 2.042(11) 6_665
Zr1 O12 2.042(11) 2_556
Zr1 O6 2.077(12) 1_565
Zr1 O6 2.077(12) 5_656
Zr2 O4 1.827(11) 1_565
Zr2 F1 1.926(11) .
Zr2 F6 1.927(10) .
Zr2 F2 1.999(12) .
Zr2 O2 2.026(8) .
Zr2 O8 2.317(13) 7_565
Zr2 P2 3.150(8) 1_565
Zr3 F5 1.990(9) .
Zr3 F4 1.996(9) .
Zr3 F3 2.029(9) .
Zr3 O9 2.041(9) .
Zr3 O3 2.147(14) 7_566
Zr3 O11 2.162(15) 8_657
P1 O3 1.505(9) .
P1 O2 1.513(9) .
P1 O1 1.516(9) .
P1 C1 1.781(9) .
P2 O4 1.361(10) .
P2 O6 1.506(10) .
P2 O5 1.632(12) .
P2 C7 1.764(10) .
P2 Zr2 3.150(8) 1_545
P3 O9 1.430(10) .
P3 O8 1.467(11) .
P3 O7 1.659(13) .
P3 C13 1.769(10) .
P4 O12 1.451(10) .
P4 O11 1.471(12) .
P4 O10 1.519(11) .
P4 C19 1.788(10) .
O3 Zr3 2.147(14) 7_565
O4 Zr2 1.827(11) 1_545
O6 Zr1 2.077(12) 1_545
O8 Zr2 2.317(13) 7_566
O11 Zr3 2.162(15) 8_557
O12 Zr1 2.042(11) 2_456
C1 C6 1.393(13) .
C1 C2 1.394(12) .
C2 C3 1.400(12) .
C2 H2 0.9500 .
C3 C4 1.374(11) .
C3 H3 0.9500 .
C4 C5 1.419(12) .
C4 C25 1.519(11) .
C5 C6 1.346(13) .
C5 H5 0.9500 .
C6 H6 0.9500 .
C7 C8 1.368(12) .
C7 C12 1.393(13) .
C8 C9 1.415(14) .
C8 H8 0.9500 .
C9 C10 1.383(11) .
C9 H9 0.9500 .
C10 C11 1.404(11) .
C10 C25 1.543(10) .
C11 C12 1.372(14) .
C11 H11 0.9500 .
C12 H12 0.9500 .
C13 C14 1.360(14) .
C13 C18 1.448(15) .
C14 C15 1.401(13) .
C14 H14 0.9500 .
C15 C16 1.397(13) .
C15 H15 0.9500 .
C16 C17 1.362(14) .
C16 C25 1.538(10) .
C17 C18 1.417(14) .
C17 H17 0.9500 .
C18 H18 0.9500 .
C19 C24 1.326(15) .
C19 C20 1.371(14) .
C20 C21 1.399(13) .
C20 H20 0.9500 .
C21 C22 1.381(12) .
C21 H21 0.9500 .
C22 C23 1.394(12) .
C22 C25 1.553(10) .
C23 C24 1.401(13) .
C23 H23 0.9500 .
C24 H24 0.9500 .
Zr1A Zr1A 0.51(3) 5_666
Zr1A O6A 1.88(3) 1_565
Zr1A O1A 1.957(15) .
Zr1A O12A 1.99(3) 2_556
Zr1A O6A 2.11(3) 5_656
Zr1A O1A 2.31(2) 5_666
Zr1A O12A 2.32(3) 6_665
Zr1A P2A 3.19(3) 1_565
Zr2A O8A 1.397(15) 7_565
Zr2A F1A 1.894(13) .
Zr2A F6A 1.918(12) .
Zr2A F2A 1.979(13) .
Zr2A O2A 2.072(12) .
Zr2A O4A 2.468(16) 1_565
Zr2A P3A 2.718(9) 7_565
Zr3A F4A 1.897(14) .
Zr3A F3A 1.924(15) .
Zr3A O3A 2.03(2) 7_566
Zr3A O11A 2.079(15) 8_657
Zr3A F5A 2.088(14) .
Zr3A O9A 2.136(12) .
F1A O8A 1.64(2) 7_565
P1A O3A 1.510(13) .
P1A O1A 1.534(12) .
P1A O2A 1.542(12) .
P1A C1A 1.783(13) .
P2A O4A 1.397(12) .
P2A O6A 1.510(14) .
P2A O5A 1.566(12) .
P2A C7A 1.778(13) .
P2A Zr1A 3.19(3) 1_545
P3A O8A 1.473(13) .
P3A O9A 1.476(12) .
P3A O7A 1.658(17) .
P3A C13A 1.778(14) .
P3A Zr2A 2.718(9) 7_566
P4A O12A 1.466(13) .
P4A O11A 1.499(11) .
P4A O10A 1.518(13) .
P4A C19A 1.796(12) .
O1A Zr1A 2.31(2) 5_666
O3A Zr3A 2.03(2) 7_565
O4A Zr2A 2.468(16) 1_545
O6A Zr1A 1.88(3) 1_545
O6A Zr1A 2.11(3) 5_656
O8A Zr2A 1.397(15) 7_566
O8A F1A 1.64(2) 7_566
O11A Zr3A 2.079(15) 8_557
O12A Zr1A 1.99(3) 2_456
O12A Zr1A 2.32(3) 6_655
C1A C2A 1.399(16) .
C1A C6A 1.401(17) .
C2A C3A 1.397(15) .
C2A H2AA 0.9500 .
C3A C4A 1.376(15) .
C3A H3AA 0.9500 .
C4A C5A 1.421(16) .
C4A C25A 1.519(14) .
C5A C6A 1.356(16) .
C5A H5AA 0.9500 .
C6A H6AA 0.9500 .
C7A C8A 1.367(16) .
C7A C12A 1.402(17) .
C8A C9A 1.422(18) .
C8A H8AA 0.9500 .
C9A C10A 1.384(15) .
C9A H9AA 0.9500 .
C10A C11A 1.408(15) .
C10A C25A 1.546(14) .
C11A C12A 1.376(18) .
C11A H11A 0.9500 .
C12A H12A 0.9500 .
C13A C14A 1.356(17) .
C13A C18A 1.448(18) .
C14A C15A 1.401(16) .
C14A H14A 0.9500 .
C15A C16A 1.401(17) .
C15A H15A 0.9500 .
C16A C17A 1.359(17) .
C16A C25A 1.539(14) .
C17A C18A 1.427(17) .
C17A H17A 0.9500 .
C18A H18A 0.9500 .
C19A C24A 1.341(17) .
C19A C20A 1.367(17) .
C20A C21A 1.405(16) .
C20A H20A 0.9500 .
C21A C22A 1.387(16) .
C21A H21A 0.9500 .
C22A C23A 1.400(16) .
C22A C25A 1.558(14) .
C23A C24A 1.409(16) .
C23A H23A 0.9500 .
C24A H24A 0.9500 .
